data_4331935
loop_
_publ_author_name
'Luzyanin, Konstantin V.'
'Kukushkin, Vadim Yu.'
'Kuznetsov, Maxim L.'
'Ryabov, Alexander D.'
'Galanski, Markus'
'Haukka, Matti'
'Tretyakov, Eugene V.'
'Ovcharenko, Victor I.'
'Kopylovich, Maximilian N.'
'Pombeiro, Armando J. L.'

_publ_section_title
;
 Kinetic and Thermodynamic Aspects of the Regioselective Addition of
 Bifunctional Hydroxylaminooxime-type HO-Nucleophiles to Pt-Complexed
 Nitriles
;
_journal_issue 5
_journal_name_full 'Inorganic Chemistry'
_journal_page_first 2296
_journal_page_last 2306
_journal_paper_doi 10.1021/ic051909r
_journal_volume 45
_journal_year 2006
_chemical_formula_moiety 'C26 H38 Cl4 N6 O4 Pt'
_chemical_formula_sum 'C26 H38 Cl4 N6 O4 Pt'
_chemical_formula_weight 835.51
_chemical_name_systematic
;
 ?
;
_space_group_IT_number 14
_symmetry_cell_setting monoclinic
_symmetry_space_group_name_Hall '-P 2ybc'
_symmetry_space_group_name_H-M 'P 1 21/c 1'
_atom_sites_solution_hydrogens geom
_atom_sites_solution_primary direct
_atom_sites_solution_secondary difmap
_audit_creation_method SHELXL-97
_cell_angle_alpha 90.00
_cell_angle_beta 97.395(7)
_cell_angle_gamma 90.00
_cell_formula_units_Z 2
_cell_length_a 9.8206(6)
_cell_length_b 15.7599(10)
_cell_length_c 10.5418(10)
_cell_measurement_reflns_used 11368
_cell_measurement_temperature 120(2)
_cell_measurement_theta_max 26.51
_cell_measurement_theta_min 2.97
_cell_volume 1618.0(2)
_computing_cell_refinement 'EvalCCD (Duisenberg, 1998-2003)'
_computing_data_collection 'Collect (Nonius BV, 1997-2000)'
_computing_data_reduction 'EvalCCD (Duisenberg, 1998-2003)'
_computing_molecular_graphics 'Diamond v.3.1 (Crystal Impact GbR, 2005)'
_computing_publication_material 'SHELXL-97 (Sheldrick, 1997)'
_computing_structure_refinement 'SHELXL-97 (Sheldrick, 1997)'
_computing_structure_solution 'SIR97 (Altomare et al., 1997)'
_diffrn_ambient_temperature 120(2)
_diffrn_detector_area_resol_mean 9
_diffrn_measured_fraction_theta_full 0.998
_diffrn_measured_fraction_theta_max 0.998
_diffrn_measurement_device '95mm CCD camera on \k-goniostat'
_diffrn_measurement_device_type 'Nonius KappaCCD'
_diffrn_measurement_method '\f scans and \w scans with \k offset'
_diffrn_radiation_monochromator 'horizonally mounted graphite crystal'
_diffrn_radiation_source 'fine-focus sealed tube'
_diffrn_radiation_type MoK\a
_diffrn_radiation_wavelength 0.71073
_diffrn_reflns_av_R_equivalents 0.0427
_diffrn_reflns_av_sigmaI/netI 0.0503
_diffrn_reflns_limit_h_max 12
_diffrn_reflns_limit_h_min -12
_diffrn_reflns_limit_k_max 19
_diffrn_reflns_limit_k_min -18
_diffrn_reflns_limit_l_max 11
_diffrn_reflns_limit_l_min -13
_diffrn_reflns_number 11368
_diffrn_reflns_theta_full 26.51
_diffrn_reflns_theta_max 26.51
_diffrn_reflns_theta_min 2.97
_exptl_absorpt_coefficient_mu 4.707
_exptl_absorpt_correction_T_max 0.7622
_exptl_absorpt_correction_T_min 0.4381
_exptl_absorpt_correction_type multi-scan
_exptl_absorpt_process_details 'SADABS v.2.10 (Sheldrick, 2003)'
_exptl_crystal_colour yellow
_exptl_crystal_density_diffrn 1.715
_exptl_crystal_density_method 'not measured'
_exptl_crystal_description block
_exptl_crystal_F_000 828
_exptl_crystal_size_max 0.21
_exptl_crystal_size_mid 0.09
_exptl_crystal_size_min 0.06
_refine_diff_density_max 0.539
_refine_diff_density_min -0.633
_refine_diff_density_rms 0.109
_refine_ls_extinction_method none
_refine_ls_goodness_of_fit_ref 1.023
_refine_ls_hydrogen_treatment mixed
_refine_ls_matrix_type full
_refine_ls_number_parameters 194
_refine_ls_number_reflns 3349
_refine_ls_number_restraints 0
_refine_ls_restrained_S_all 1.023
_refine_ls_R_factor_all 0.0557
_refine_ls_R_factor_gt 0.0241
_refine_ls_shift/su_max 0.001
_refine_ls_shift/su_mean 0.000
_refine_ls_structure_factor_coef Fsqd
_refine_ls_weighting_details 'calc w=1/[\s^2^(Fo^2^)+(0.0149P)^2^+0.1645P] where P=(Fo^2^+2Fc^2^)/3'
_refine_ls_weighting_scheme calc
_refine_ls_wR_factor_gt 0.0397
_refine_ls_wR_factor_ref 0.0449
_reflns_number_gt 2297
_reflns_number_total 3349
_reflns_threshold_expression >2sigma(I)
_cod_data_source_file ic051909rsup1.cif
_cod_data_source_block compound_7
_cod_depositor_comments
;
The following automatic conversions were performed:

'_symmetry_cell_setting' value 'Monoclinic' changed to 'monoclinic'
according to /home/saulius/struct/CIF-dictionaries/cif_core.dic
dictionary named 'cif_core.dic' version 2.4.2 from 2011-04-26.

Automatic conversion script
Id: cif_fix_values 1891 2012-01-12 08:04:46Z andrius 
;
_cod_original_sg_symbol_H-M 'P 21/c'
_cod_database_code 4331935

loop_
_symmetry_equiv_pos_as_xyz
'x, y, z'
'-x, y+1/2, -z+1/2'
'-x, -y, -z'
'x, -y-1/2, z-1/2'

loop_
_atom_site_label
_atom_site_type_symbol
_atom_site_fract_x
_atom_site_fract_y
_atom_site_fract_z
_atom_site_U_iso_or_equiv
_atom_site_adp_type
_atom_site_occupancy
_atom_site_symmetry_multiplicity
_atom_site_calc_flag
_atom_site_refinement_flags
Pt1 Pt 0.0000 0.0000 1.0000 0.01259(6) Uani 1 2 d S
Cl1 Cl 0.20388(7) 0.00306(8) 1.13525(7) 0.02317(17) Uani 1 1 d .
Cl2 Cl -0.06079(9) -0.11997(6) 1.10514(9) 0.0210(2) Uani 1 1 d .
O1 O 0.1690(2) -0.15764(15) 0.7325(2) 0.0189(5) Uani 1 1 d .
O2 O 0.2002(3) -0.15840(18) 0.3346(3) 0.0320(7) Uani 1 1 d .
N1 N 0.1050(3) -0.06818(18) 0.8836(3) 0.0157(6) Uani 1 1 d .
H1 H 0.1913 -0.0522 0.8878 0.019 Uiso 1 1 calc R
N2 N 0.3020(3) -0.11795(19) 0.7600(3) 0.0207(7) Uani 1 1 d .
H2 H 0.3554 -0.1207 0.8337 0.025 Uiso 1 1 calc R
N3 N 0.2164(3) -0.10187(19) 0.4386(3) 0.0237(7) Uani 1 1 d .
C1 C 0.0761(3) -0.1286(2) 0.8057(3) 0.0170(8) Uani 1 1 d .
C2 C -0.0539(4) -0.1759(2) 0.7776(4) 0.0264(9) Uani 1 1 d .
H2A H -0.1158 -0.1607 0.8411 0.032 Uiso 1 1 calc R
H2B H -0.0350 -0.2375 0.7850 0.032 Uiso 1 1 calc R
C3 C -0.1247(4) -0.1560(3) 0.6430(4) 0.0388(12) Uani 1 1 d .
H3A H -0.1484 -0.0956 0.6372 0.058 Uiso 1 1 calc R
H3B H -0.2084 -0.1901 0.6254 0.058 Uiso 1 1 calc R
H3C H -0.0625 -0.1696 0.5803 0.058 Uiso 1 1 calc R
C4 C 0.3348(4) -0.0721(2) 0.6457(3) 0.0220(8) Uani 1 1 d .
C5 C 0.2512(4) 0.0089(3) 0.6319(3) 0.0283(9) Uani 1 1 d .
H5A H 0.1532 -0.0051 0.6182 0.042 Uiso 1 1 calc R
H5B H 0.2752 0.0415 0.5588 0.042 Uiso 1 1 calc R
H5C H 0.2710 0.0429 0.7100 0.042 Uiso 1 1 calc R
C6 C 0.4873(4) -0.0523(2) 0.6772(3) 0.0263(9) Uani 1 1 d .
H6A H 0.5033 -0.0222 0.7591 0.039 Uiso 1 1 calc R
H6B H 0.5168 -0.0166 0.6097 0.039 Uiso 1 1 calc R
H6C H 0.5398 -0.1053 0.6831 0.039 Uiso 1 1 calc R
C7 C 0.3073(3) -0.1279(2) 0.5257(3) 0.0183(8) Uani 1 1 d .
C8 C 0.3918(3) -0.2050(2) 0.5171(3) 0.0199(8) Uani 1 1 d .
C9 C 0.3722(4) -0.2768(2) 0.5848(4) 0.0285(10) Uani 1 1 d .
H9 H 0.2993 -0.2796 0.6358 0.034 Uiso 1 1 calc R
C10 C 0.4606(4) -0.3466(3) 0.5787(4) 0.0359(11) Uani 1 1 d .
H10 H 0.4477 -0.3966 0.6261 0.043 Uiso 1 1 calc R
C11 C 0.5648(4) -0.3426(3) 0.5049(4) 0.0391(12) Uani 1 1 d .
H11 H 0.6252 -0.3895 0.5025 0.047 Uiso 1 1 calc R
C12 C 0.5834(4) -0.2712(3) 0.4336(4) 0.0382(12) Uani 1 1 d .
H12 H 0.6538 -0.2694 0.3797 0.046 Uiso 1 1 calc R
C13 C 0.4996(4) -0.2032(3) 0.4413(4) 0.0298(9) Uani 1 1 d .
H13 H 0.5142 -0.1533 0.3944 0.036 Uiso 1 1 calc R
H2O H 0.145(5) -0.131(3) 0.280(5) 0.08(2) Uiso 1 1 d .

loop_
_atom_site_aniso_label
_atom_site_aniso_U_11
_atom_site_aniso_U_22
_atom_site_aniso_U_33
_atom_site_aniso_U_23
_atom_site_aniso_U_13
_atom_site_aniso_U_12
Pt1 0.01084(8) 0.01419(9) 0.01279(9) -0.00013(13) 0.00175(5) 0.00095(13)
Cl1 0.0176(3) 0.0273(4) 0.0232(4) -0.0013(6) -0.0026(3) 0.0030(6)
Cl2 0.0230(5) 0.0182(5) 0.0222(5) 0.0048(4) 0.0038(4) -0.0020(4)
O1 0.0184(12) 0.0215(13) 0.0176(14) -0.0037(11) 0.0057(10) 0.0010(11)
O2 0.0396(18) 0.0319(17) 0.0222(17) -0.0038(13) -0.0051(13) 0.0066(15)
N1 0.0115(14) 0.0194(17) 0.0160(16) -0.0013(13) 0.0014(11) -0.0016(13)
N2 0.0157(15) 0.0327(18) 0.0130(16) 0.0001(14) -0.0003(11) -0.0027(14)
N3 0.0334(18) 0.0226(18) 0.0146(17) -0.0013(13) 0.0010(14) 0.0010(15)
C1 0.0172(18) 0.0188(19) 0.015(2) 0.0051(16) 0.0012(14) 0.0051(16)
C2 0.027(2) 0.020(2) 0.033(2) -0.0082(17) 0.0087(17) -0.0035(18)
C3 0.031(2) 0.042(3) 0.039(3) -0.015(2) -0.012(2) 0.000(2)
C4 0.027(2) 0.023(2) 0.017(2) 0.0013(16) 0.0058(15) 0.0002(18)
C5 0.042(2) 0.025(2) 0.0193(18) -0.003(2) 0.0073(14) 0.003(2)
C6 0.025(2) 0.033(2) 0.020(2) -0.0079(18) 0.0034(16) -0.0084(18)
C7 0.0165(18) 0.022(2) 0.017(2) 0.0023(16) 0.0053(14) -0.0040(16)
C8 0.0180(19) 0.025(2) 0.016(2) -0.0056(16) -0.0016(15) -0.0019(17)
C9 0.036(3) 0.025(2) 0.026(2) 0.0004(18) 0.0099(18) 0.002(2)
C10 0.047(3) 0.033(3) 0.026(3) 0.007(2) -0.004(2) 0.011(2)
C11 0.028(2) 0.043(3) 0.043(3) -0.019(2) -0.007(2) 0.016(2)
C12 0.017(2) 0.050(3) 0.047(3) -0.026(3) 0.005(2) -0.008(2)
C13 0.031(2) 0.031(2) 0.028(2) -0.0089(19) 0.0107(18) -0.006(2)

loop_
_atom_type_symbol
_atom_type_description
_atom_type_scat_dispersion_real
_atom_type_scat_dispersion_imag
_atom_type_scat_source
C C 0.0033 0.0016 'International Tables Vol C Tables 4.2.6.8 and 6.1.1.4'
H H 0.0000 0.0000 'International Tables Vol C Tables 4.2.6.8 and 6.1.1.4'
N N 0.0061 0.0033 'International Tables Vol C Tables 4.2.6.8 and 6.1.1.4'
O O 0.0106 0.0060 'International Tables Vol C Tables 4.2.6.8 and 6.1.1.4'
Cl Cl 0.1484 0.1585 'International Tables Vol C Tables 4.2.6.8 and 6.1.1.4'
Pt Pt -1.7033 8.3905 'International Tables Vol C Tables 4.2.6.8 and 6.1.1.4'

loop_
_geom_angle_atom_site_label_1
_geom_angle_atom_site_label_2
_geom_angle_atom_site_label_3
_geom_angle
_geom_angle_site_symmetry_1
_geom_angle_site_symmetry_3
N1 Pt1 N1 180.0 3_557 .
N1 Pt1 Cl1 94.82(8) 3_557 .
N1 Pt1 Cl1 85.18(8) . .
N1 Pt1 Cl1 85.18(8) 3_557 3_557
N1 Pt1 Cl1 94.82(8) . 3_557
Cl1 Pt1 Cl1 180.00(3) . 3_557
N1 Pt1 Cl2 92.29(9) 3_557 3_557
N1 Pt1 Cl2 87.71(9) . 3_557
Cl1 Pt1 Cl2 91.27(4) . 3_557
Cl1 Pt1 Cl2 88.73(4) 3_557 3_557
N1 Pt1 Cl2 87.71(9) 3_557 .
N1 Pt1 Cl2 92.29(9) . .
Cl1 Pt1 Cl2 88.73(4) . .
Cl1 Pt1 Cl2 91.27(4) 3_557 .
Cl2 Pt1 Cl2 180.0 3_557 .
C1 O1 N2 113.5(2) . .
N3 O2 H2O 102(4) . .
C1 N1 Pt1 135.0(2) . .
C1 N1 H1 112.5 . .
Pt1 N1 H1 112.5 . .
O1 N2 C4 109.6(2) . .
O1 N2 H2 125.2 . .
C4 N2 H2 125.2 . .
C7 N3 O2 111.1(3) . .
N1 C1 O1 121.0(3) . .
N1 C1 C2 128.8(3) . .
O1 C1 C2 110.2(3) . .
C1 C2 C3 111.1(3) . .
C1 C2 H2A 109.4 . .
C3 C2 H2A 109.4 . .
C1 C2 H2B 109.4 . .
C3 C2 H2B 109.4 . .
H2A C2 H2B 108.0 . .
C2 C3 H3A 109.5 . .
C2 C3 H3B 109.5 . .
H3A C3 H3B 109.5 . .
C2 C3 H3C 109.5 . .
H3A C3 H3C 109.5 . .
H3B C3 H3C 109.5 . .
N2 C4 C5 108.5(3) . .
N2 C4 C6 103.5(3) . .
C5 C4 C6 110.7(3) . .
N2 C4 C7 111.0(3) . .
C5 C4 C7 111.6(3) . .
C6 C4 C7 111.2(3) . .
C4 C5 H5A 109.5 . .
C4 C5 H5B 109.5 . .
H5A C5 H5B 109.5 . .
C4 C5 H5C 109.5 . .
H5A C5 H5C 109.5 . .
H5B C5 H5C 109.5 . .
C4 C6 H6A 109.5 . .
C4 C6 H6B 109.5 . .
H6A C6 H6B 109.5 . .
C4 C6 H6C 109.5 . .
H6A C6 H6C 109.5 . .
H6B C6 H6C 109.5 . .
N3 C7 C8 124.8(3) . .
N3 C7 C4 116.4(3) . .
C8 C7 C4 118.7(3) . .
C9 C8 C13 118.7(4) . .
C9 C8 C7 122.0(3) . .
C13 C8 C7 119.2(3) . .
C8 C9 C10 119.6(4) . .
C8 C9 H9 120.2 . .
C10 C9 H9 120.2 . .
C11 C10 C9 120.1(4) . .
C11 C10 H10 120.0 . .
C9 C10 H10 120.0 . .
C10 C11 C12 120.7(4) . .
C10 C11 H11 119.6 . .
C12 C11 H11 119.6 . .
C13 C12 C11 119.1(4) . .
C13 C12 H12 120.4 . .
C11 C12 H12 120.4 . .
C12 C13 C8 121.7(4) . .
C12 C13 H13 119.2 . .
C8 C13 H13 119.2 . .

loop_
_geom_bond_atom_site_label_1
_geom_bond_atom_site_label_2
_geom_bond_distance
_geom_bond_site_symmetry_2
Pt1 N1 2.012(3) 3_557
Pt1 N1 2.013(3) .
Pt1 Cl1 2.3042(7) .
Pt1 Cl1 2.3042(7) 3_557
Pt1 Cl2 2.3086(9) 3_557
Pt1 Cl2 2.3087(9) .
O1 C1 1.348(4) .
O1 N2 1.444(3) .
O2 N3 1.406(4) .
O2 H2O 0.85(5) .
N1 C1 1.265(4) .
N1 H1 0.8800 .
N2 C4 1.476(4) .
N2 H2 0.8800 .
N3 C7 1.264(4) .
C1 C2 1.475(5) .
C2 C3 1.530(5) .
C2 H2A 0.9900 .
C2 H2B 0.9900 .
C3 H3A 0.9800 .
C3 H3B 0.9800 .
C3 H3C 0.9800 .
C4 C5 1.516(5) .
C4 C6 1.524(5) .
C4 C7 1.535(5) .
C5 H5A 0.9800 .
C5 H5B 0.9800 .
C5 H5C 0.9800 .
C6 H6A 0.9800 .
C6 H6B 0.9800 .
C6 H6C 0.9800 .
C7 C8 1.479(5) .
C8 C9 1.365(5) .
C8 C13 1.406(5) .
C9 C10 1.409(5) .
C9 H9 0.9500 .
C10 C11 1.365(6) .
C10 H10 0.9500 .
C11 C12 1.378(6) .
C11 H11 0.9500 .
C12 C13 1.359(6) .
C12 H12 0.9500 .
C13 H13 0.9500 .
